data_2224202
loop_
_publ_author_name
'Moreno-Fuquen, Rodolfo'
'Kennedy, Alan R.'
'Gilmour, Denise'
'De Almeida Santos, R. H.'
'Viana, Rommel B.'

_publ_section_title
;
 Imidazolium 4-aminobenzoate
;
_journal_coeditor_code FJ2253
_journal_issue 12
_journal_name_full 'Acta Crystallographica Section E'
_journal_page_first o3044
_journal_page_last o3045
_journal_paper_doi 10.1107/S160053680904625X
_journal_volume 65
_journal_year 2009
_chemical_formula_iupac 'C3 H5 N2 +, C7 H6 N O2 -'
_chemical_formula_moiety 'C3 H5 N2 +, C7 H6 N O2 -'
_chemical_formula_sum 'C10 H11 N3 O2'
_chemical_formula_weight 205.22
_chemical_melting_point 443.0(10)
_chemical_name_systematic
;
Imidazolium 4-aminobenzoate
;
_space_group_IT_number 14
_symmetry_cell_setting monoclinic
_symmetry_space_group_name_Hall '-P 2yn'
_symmetry_space_group_name_H-M 'P 1 21/n 1'
_atom_sites_solution_hydrogens geom
_atom_sites_solution_primary direct
_atom_sites_solution_secondary difmap
_audit_creation_method SHELXL-97
_cell_angle_alpha 90.00
_cell_angle_beta 105.223(6)
_cell_angle_gamma 90.00
_cell_formula_units_Z 4
_cell_length_a 7.2038(5)
_cell_length_b 11.6812(6)
_cell_length_c 12.0152(6)
_cell_measurement_reflns_used 3056
_cell_measurement_temperature 123(2)
_cell_measurement_theta_max 30.86
_cell_measurement_theta_min 2.47
_cell_volume 975.59(10)
_computing_cell_refinement 'CrysAlis CCD (Oxford Diffraction, 2009)'
_computing_data_collection 'CrysAlis CCD (Oxford Diffraction, 2009)'
_computing_data_reduction 'CrysAlis CCD (Oxford Diffraction, 2009)'
_computing_molecular_graphics 'ORTEP-3 for Windows (Farrugia, 1997) and Mercury (Macrae <i>et al.</i>, 2006)'
_computing_publication_material 'WinGX (Farrugia, 1999)'
_computing_structure_refinement 'SHELXL97 (Sheldrick, 2008)'
_computing_structure_solution 'SHELXS97 (Sheldrick, 2008)'
_diffrn_ambient_temperature 123(2)
_diffrn_measured_fraction_theta_full 0.998
_diffrn_measured_fraction_theta_max 0.998
_diffrn_measurement_device_type 'Oxford Diffraction Gemini S'
_diffrn_measurement_method \w
_diffrn_radiation_monochromator graphite
_diffrn_radiation_source 'fine-focus sealed tube'
_diffrn_radiation_type MoK\a
_diffrn_radiation_wavelength 0.71073
_diffrn_reflns_av_R_equivalents 0.049
_diffrn_reflns_av_sigmaI/netI 0.052
_diffrn_reflns_limit_h_max 9
_diffrn_reflns_limit_h_min -9
_diffrn_reflns_limit_k_max 15
_diffrn_reflns_limit_k_min -13
_diffrn_reflns_limit_l_max 15
_diffrn_reflns_limit_l_min -15
_diffrn_reflns_number 8533
_diffrn_reflns_theta_full 28.00
_diffrn_reflns_theta_max 28.00
_diffrn_reflns_theta_min 2.48
_diffrn_standards_decay_% 0
_diffrn_standards_interval_time 0
_diffrn_standards_number 0
_exptl_absorpt_coefficient_mu 0.101
_exptl_absorpt_correction_T_max 1.00000
_exptl_absorpt_correction_T_min 0.94453
_exptl_absorpt_correction_type multi-scan
_exptl_absorpt_process_details '(CrysAlis CCD; Oxford Diffraction, 2009)'
_exptl_crystal_colour colourless
_exptl_crystal_density_diffrn 1.397
_exptl_crystal_density_method 'not measured'
_exptl_crystal_description fragment
_exptl_crystal_F_000 432
_exptl_crystal_size_max 0.20
_exptl_crystal_size_mid 0.15
_exptl_crystal_size_min 0.12
_refine_diff_density_max 0.275
_refine_diff_density_min -0.358
_refine_ls_extinction_coef 0.213(14)
_refine_ls_extinction_expression Fc^*^=kFc[1+0.001xFc^2^\l^3^/sin(2\q)]^-1/4^
_refine_ls_extinction_method 'SHELXL97 (Sheldrick, 2008)'
_refine_ls_goodness_of_fit_ref 1.016
_refine_ls_hydrogen_treatment mixed
_refine_ls_matrix_type full
_refine_ls_number_parameters 153
_refine_ls_number_reflns 2360
_refine_ls_number_restraints 0
_refine_ls_restrained_S_all 1.016
_refine_ls_R_factor_all 0.0685
_refine_ls_R_factor_gt 0.0475
_refine_ls_shift/su_max 0.000
_refine_ls_shift/su_mean 0.000
_refine_ls_structure_factor_coef Fsqd
_refine_ls_weighting_details 'calc w=1/[\s^2^(Fo^2^)+(0.0670P)^2^] where P=(Fo^2^+2Fc^2^)/3'
_refine_ls_weighting_scheme calc
_refine_ls_wR_factor_gt 0.1098
_refine_ls_wR_factor_ref 0.1154
_reflns_number_gt 1700
_reflns_number_total 2360
_reflns_threshold_expression I>2\s(I)
_cod_data_source_file fj2253.cif
_cod_data_source_block I
_cod_original_sg_symbol_H-M 'P 21/n'
_cod_database_code 2224202
_cod_database_fobs_code 2224202

loop_
_symmetry_equiv_pos_as_xyz
'x, y, z'
'-x+1/2, y+1/2, -z+1/2'
'-x, -y, -z'
'x-1/2, -y-1/2, z-1/2'

loop_
_atom_site_type_symbol
_atom_site_label
_atom_site_fract_x
_atom_site_fract_y
_atom_site_fract_z
_atom_site_U_iso_or_equiv
_atom_site_adp_type
_atom_site_calc_flag
_atom_site_refinement_flags
_atom_site_occupancy
_atom_site_disorder_assembly
_atom_site_disorder_group
O O1 0.13700(14) 0.80374(8) 0.58020(7) 0.0227(3) Uani d . 1 . .
O O2 0.27846(15) 0.96304(8) 0.54056(8) 0.0243(3) Uani d . 1 . .
N N1 0.2159(2) 0.68622(11) 0.07332(10) 0.0247(3) Uani d . 1 . .
N N2 0.77001(18) 0.91059(11) 0.13156(10) 0.0246(3) Uani d . 1 . .
N N3 0.84977(17) 1.06234(10) 0.23605(10) 0.0231(3) Uani d . 1 . .
C C1 0.2104(2) 0.86668(12) 0.51343(11) 0.0201(3) Uani d . 1 . .
C C2 0.21134(19) 0.81695(11) 0.39852(10) 0.0187(3) Uani d . 1 . .
C C3 0.3206(2) 0.86798(12) 0.33249(11) 0.0218(3) Uani d . 1 . .
H H3 0.3954 0.9338 0.3613 0.026 Uiso calc R 1 . .
C C4 0.3225(2) 0.82474(12) 0.22568(11) 0.0222(3) Uani d . 1 . .
H H4 0.3975 0.8615 0.1819 0.027 Uiso calc R 1 . .
C C5 0.2148(2) 0.72728(12) 0.18135(11) 0.0206(3) Uani d . 1 . .
C C6 0.1034(2) 0.67656(11) 0.24708(11) 0.0212(3) Uani d . 1 . .
H H6 0.0274 0.6112 0.2181 0.025 Uiso calc R 1 . .
C C7 0.10240(19) 0.72053(11) 0.35398(11) 0.0204(3) Uani d . 1 . .
H H7 0.0265 0.6845 0.3977 0.025 Uiso calc R 1 . .
C C8 0.7922(2) 0.95506(12) 0.23596(12) 0.0238(3) Uani d . 1 . .
H H8 0.7701 0.9158 0.3005 0.029 Uiso calc R 1 . .
C C9 0.8142(2) 0.99372(12) 0.06171(12) 0.0268(4) Uani d . 1 . .
H H9 0.8099 0.9859 -0.0176 0.032 Uiso calc R 1 . .
C C10 0.8650(2) 1.08847(13) 0.12684(12) 0.0266(4) Uani d . 1 . .
H H10 0.9039 1.1597 0.1021 0.032 Uiso calc R 1 . .
H H1N 0.175(3) 0.6098(17) 0.0598(16) 0.048(5) Uiso d . 1 . .
H H2N 0.323(3) 0.7036(15) 0.0534(16) 0.044(5) Uiso d . 1 . .
H H3N 0.729(3) 0.8341(16) 0.1097(16) 0.045(5) Uiso d . 1 . .
H H4N 0.860(3) 1.1143(18) 0.2961(19) 0.060(6) Uiso d . 1 . .

loop_
_atom_site_aniso_label
_atom_site_aniso_U_11
_atom_site_aniso_U_22
_atom_site_aniso_U_33
_atom_site_aniso_U_12
_atom_site_aniso_U_13
_atom_site_aniso_U_23
O1 0.0297(6) 0.0203(5) 0.0205(5) -0.0014(4) 0.0109(4) 0.0007(4)
O2 0.0344(6) 0.0186(5) 0.0202(5) -0.0044(4) 0.0076(4) -0.0017(4)
N1 0.0300(8) 0.0252(7) 0.0200(6) -0.0044(6) 0.0085(5) -0.0036(5)
N2 0.0290(7) 0.0209(6) 0.0257(6) -0.0012(5) 0.0103(5) -0.0042(5)
N3 0.0257(7) 0.0216(6) 0.0233(6) -0.0008(5) 0.0083(5) -0.0044(5)
C1 0.0210(7) 0.0198(7) 0.0188(6) 0.0031(6) 0.0041(5) 0.0016(5)
C2 0.0213(7) 0.0176(7) 0.0167(6) 0.0013(5) 0.0042(5) 0.0011(5)
C3 0.0252(8) 0.0194(7) 0.0209(6) -0.0029(6) 0.0063(6) -0.0002(5)
C4 0.0260(8) 0.0225(7) 0.0199(6) -0.0033(6) 0.0095(5) 0.0018(5)
C5 0.0215(7) 0.0214(7) 0.0178(6) 0.0029(6) 0.0033(5) 0.0004(5)
C6 0.0216(7) 0.0186(7) 0.0222(6) -0.0026(6) 0.0038(5) -0.0010(5)
C7 0.0208(7) 0.0197(7) 0.0215(7) -0.0009(6) 0.0066(5) 0.0021(5)
C8 0.0272(8) 0.0217(7) 0.0231(7) 0.0020(6) 0.0076(6) -0.0020(5)
C9 0.0305(8) 0.0281(8) 0.0247(7) -0.0031(6) 0.0122(6) -0.0021(6)
C10 0.0308(8) 0.0244(8) 0.0269(7) -0.0005(6) 0.0118(6) 0.0021(6)

loop_
_atom_type_symbol
_atom_type_description
_atom_type_scat_dispersion_real
_atom_type_scat_dispersion_imag
_atom_type_scat_source
C C 0.0033 0.0016 'International Tables Vol C Tables 4.2.6.8 and 6.1.1.4'
H H 0.0000 0.0000 'International Tables Vol C Tables 4.2.6.8 and 6.1.1.4'
O O 0.0106 0.0060 'International Tables Vol C Tables 4.2.6.8 and 6.1.1.4'
N N 0.0061 0.0033 'International Tables Vol C Tables 4.2.6.8 and 6.1.1.4'
Cl Cl 0.1484 0.1585 'International Tables Vol C Tables 4.2.6.8 and 6.1.1.4'

loop_
_geom_angle_atom_site_label_1
_geom_angle_atom_site_label_2
_geom_angle_atom_site_label_3
_geom_angle_site_symmetry_1
_geom_angle_site_symmetry_3
_geom_angle
_geom_angle_publ_flag
C5 N1 H1N . . 114.3(12) ?
C5 N1 H2N . . 113.1(12) ?
H1N N1 H2N . . 115.1(18) ?
C8 N2 C9 . . 108.10(12) ?
C8 N2 H3N . . 125.2(12) ?
C9 N2 H3N . . 126.6(12) ?
C8 N3 C10 . . 108.23(12) ?
C8 N3 H4N . . 125.5(13) ?
C10 N3 H4N . . 125.7(13) ?
O2 C1 O1 . . 123.37(12) ?
O2 C1 C2 . . 119.86(12) ?
O1 C1 C2 . . 116.77(12) ?
C3 C2 C7 . . 118.20(12) ?
C3 C2 C1 . . 119.96(12) ?
C7 C2 C1 . . 121.83(12) ?
C4 C3 C2 . . 121.20(13) ?
C4 C3 H3 . . 119.4 ?
C2 C3 H3 . . 119.4 ?
C3 C4 C5 . . 120.68(13) ?
C3 C4 H4 . . 119.7 ?
C5 C4 H4 . . 119.7 ?
N1 C5 C6 . . 121.89(13) ?
N1 C5 C4 . . 119.88(13) ?
C6 C5 C4 . . 118.19(12) ?
C7 C6 C5 . . 120.69(12) ?
C7 C6 H6 . . 119.7 ?
C5 C6 H6 . . 119.7 ?
C6 C7 C2 . . 121.02(13) ?
C6 C7 H7 . . 119.5 ?
C2 C7 H7 . . 119.5 ?
N3 C8 N2 . . 109.39(13) ?
N3 C8 H8 . . 125.3 ?
N2 C8 H8 . . 125.3 ?
C10 C9 N2 . . 107.24(13) ?
C10 C9 H9 . . 126.4 ?
N2 C9 H9 . . 126.4 ?
C9 C10 N3 . . 107.04(13) ?
C9 C10 H10 . . 126.5 ?
N3 C10 H10 . . 126.5 ?

loop_
_geom_bond_atom_site_label_1
_geom_bond_atom_site_label_2
_geom_bond_site_symmetry_2
_geom_bond_distance
_geom_bond_publ_flag
O1 C1 . 1.2987(16) ?
O2 C1 . 1.2368(16) ?
N1 C5 . 1.3858(17) ?
N1 H1N . 0.94(2) ?
N1 H2N . 0.89(2) ?
N2 C8 . 1.3281(17) ?
N2 C9 . 1.3745(19) ?
N2 H3N . 0.956(19) ?
N3 C8 . 1.3200(19) ?
N3 C10 . 1.3794(18) ?
N3 H4N . 0.93(2) ?
C1 C2 . 1.4996(18) ?
C2 C3 . 1.3900(19) ?
C2 C7 . 1.3964(18) ?
C3 C4 . 1.3825(18) ?
C3 H3 . 0.9500 ?
C4 C5 . 1.4016(19) ?
C4 H4 . 0.9500 ?
C5 C6 . 1.397(2) ?
C6 C7 . 1.3850(18) ?
C6 H6 . 0.9500 ?
C7 H7 . 0.9500 ?
C8 H8 . 0.9500 ?
C9 C10 . 1.349(2) ?
C9 H9 . 0.9500 ?
C10 H10 . 0.9500 ?

loop_
_geom_hbond_atom_site_label_D
_geom_hbond_atom_site_label_H
_geom_hbond_atom_site_label_A
_geom_hbond_site_symmetry_A
_geom_hbond_distance_DH
_geom_hbond_distance_HA
_geom_hbond_distance_DA
_geom_hbond_angle_DHA
N3 H4N O1 3_676 0.93(2) 1.76(2) 2.6869(15) 171(2)
N2 H3N O1 4_675 0.956(19) 1.742(19) 2.6938(15) 173.5(19)
N1 H1N O2 2_545 0.94(2) 2.17(2) 2.9495(16) 139.3(17)
N1 H2N O1 4_675 0.89(2) 2.20(2) 3.0149(17) 152.0(16)
C6 H6 O2 4_575 0.95 2.55 3.3533(16) 142

loop_
_geom_torsion_atom_site_label_1
_geom_torsion_atom_site_label_2
_geom_torsion_atom_site_label_3
_geom_torsion_atom_site_label_4
_geom_torsion_site_symmetry_1
_geom_torsion_site_symmetry_2
_geom_torsion_site_symmetry_3
_geom_torsion_site_symmetry_4
_geom_torsion
_geom_torsion_publ_flag
O2 C1 C2 C3 . . . . 12.6(2) ?
O1 C1 C2 C3 . . . . -167.05(12) ?
O2 C1 C2 C7 . . . . -166.47(12) ?
O1 C1 C2 C7 . . . . 13.89(18) ?
C7 C2 C3 C4 . . . . -0.2(2) ?
C1 C2 C3 C4 . . . . -179.26(12) ?
C2 C3 C4 C5 . . . . -0.5(2) ?
C3 C4 C5 N1 . . . . 178.96(13) ?
C3 C4 C5 C6 . . . . 1.1(2) ?
N1 C5 C6 C7 . . . . -178.90(13) ?
C4 C5 C6 C7 . . . . -1.1(2) ?
C5 C6 C7 C2 . . . . 0.5(2) ?
C3 C2 C7 C6 . . . . 0.2(2) ?
C1 C2 C7 C6 . . . . 179.26(12) ?
C10 N3 C8 N2 . . . . 0.15(16) ?
C9 N2 C8 N3 . . . . -0.43(16) ?
C8 N2 C9 C10 . . . . 0.55(17) ?
N2 C9 C10 N3 . . . . -0.45(17) ?
C8 N3 C10 C9 . . . . 0.19(16) ?

loop_
_cod_related_entry_id
_cod_related_entry_database
_cod_related_entry_code
1 ChemSpider 30655941
